data_7151839
loop_
_publ_author_name
'Yang, Li'
'Yang, Fei'
'Lan, Jingbo'
'Gao, Ge'
'You, Jingsong'
'Su, Xiaoyu'

_publ_section_title
;
 Rational design of BINOL-based diimidazolyl ligands: homochiral
 channel-like mono-component organic frameworks by
 hydrogen-bond-directed self-assembly.
;
_journal_issue 8
_journal_name_full 'Organic &amp; biomolecular chemistry'
_journal_page_first 2618
_journal_page_last 2621
_journal_paper_doi 10.1039/c1ob00026h
_journal_volume 9
_journal_year 2011
_chemical_formula_moiety 'C26 H18 N4 O2'
_chemical_formula_sum 'C26 H18 N4 O2'
_chemical_formula_weight 418.44
_space_group_IT_number 18
_symmetry_cell_setting orthorhombic
_symmetry_Int_Tables_number 18
_symmetry_space_group_name_Hall 'P 2 2ab'
_symmetry_space_group_name_H-M 'P 21 21 2'
_atom_sites_solution_hydrogens geom
_atom_sites_solution_primary direct
_atom_sites_solution_secondary difmap
_audit_creation_method SHELXL-97
_cell_angle_alpha 90.00
_cell_angle_beta 90.00
_cell_angle_gamma 90.00
_cell_formula_units_Z 6
_cell_length_a 27.513(3)
_cell_length_b 12.2721(11)
_cell_length_c 12.3143(11)
_cell_measurement_reflns_used 4437
_cell_measurement_temperature 297(2)
_cell_measurement_theta_max 23.097
_cell_measurement_theta_min 2.341
_cell_volume 4157.8(7)
_computing_cell_refinement 'Bruker SMART'
_computing_data_collection 'Bruker SMART'
_computing_data_reduction 'Bruker SHELXTL'
_computing_molecular_graphics 'Bruker SHELXTL'
_computing_publication_material 'Bruker SHELXTL'
_computing_structure_refinement 'SHELXL-97 (Sheldrick, 1997)'
_computing_structure_solution 'SHELXS-97 (Sheldrick, 1990)'
_diffrn_ambient_temperature 297(2)
_diffrn_measured_fraction_theta_full 0.996
_diffrn_measured_fraction_theta_max 0.996
_diffrn_measurement_device_type 'CCD area detector'
_diffrn_measurement_method 'phi and omega scans'
_diffrn_radiation_monochromator graphite
_diffrn_radiation_probe x-ray
_diffrn_radiation_type MoK\a
_diffrn_radiation_wavelength 0.71073
_diffrn_reflns_av_R_equivalents 0.0722
_diffrn_reflns_av_sigmaI/netI 0.0504
_diffrn_reflns_limit_h_max 31
_diffrn_reflns_limit_h_min -33
_diffrn_reflns_limit_k_max 13
_diffrn_reflns_limit_k_min -15
_diffrn_reflns_limit_l_max 13
_diffrn_reflns_limit_l_min -15
_diffrn_reflns_number 23774
_diffrn_reflns_theta_full 26.02
_diffrn_reflns_theta_max 26.02
_diffrn_reflns_theta_min 1.81
_diffrn_source 'fine-focus sealed tube'
_exptl_absorpt_coefficient_mu 0.065
_exptl_absorpt_correction_T_max 0.9890
_exptl_absorpt_correction_T_min 0.9525
_exptl_absorpt_correction_type empirical
_exptl_absorpt_process_details empirical
_exptl_crystal_colour colorless
_exptl_crystal_density_diffrn 1.003
_exptl_crystal_density_method 'not measured'
_exptl_crystal_description parallelepiped
_exptl_crystal_F_000 1308
_exptl_crystal_size_max 0.75
_exptl_crystal_size_mid 0.50
_exptl_crystal_size_min 0.17
_refine_diff_density_max 0.596
_refine_diff_density_min -0.324
_refine_diff_density_rms 0.107
_refine_ls_abs_structure_details 'Flack H D (1983), Acta Cryst. A39, 876-881'
_refine_ls_abs_structure_Flack 0(10)
_refine_ls_extinction_coef 0.022(3)
_refine_ls_extinction_expression Fc^*^=kFc[1+0.001xFc^2^\l^3^/sin(2\q)]^-1/4^
_refine_ls_extinction_method SHELXL
_refine_ls_goodness_of_fit_ref 1.125
_refine_ls_hydrogen_treatment constr
_refine_ls_matrix_type full
_refine_ls_number_parameters 434
_refine_ls_number_reflns 4556
_refine_ls_number_restraints 0
_refine_ls_restrained_S_all 1.125
_refine_ls_R_factor_all 0.1438
_refine_ls_R_factor_gt 0.0844
_refine_ls_shift/su_max 0.011
_refine_ls_shift/su_mean 0.002
_refine_ls_structure_factor_coef Fsqd
_refine_ls_weighting_details 'calc w=1/[\s^2^(Fo^2^)+(0.1500P)^2^+0.0000P] where P=(Fo^2^+2Fc^2^)/3'
_refine_ls_weighting_scheme calc
_refine_ls_wR_factor_gt 0.2112
_refine_ls_wR_factor_ref 0.2554
_reflns_number_gt 2584
_reflns_number_total 4556
_reflns_threshold_expression >2sigma(I)
_cod_data_source_file c1ob00026h.txt
_cod_data_source_block yjs8m
_cod_depositor_comments
;
The following automatic conversions were performed:

'_refine_ls_hydrogen_treatment' value 'constro' was replaced with the
value 'constr' as specified in the replacement file
'src/cod-tools/trunk/data/replacement-values/replacement_values.lst'.

Automatic conversion script
Id: cif_fix_values 5376 2017-05-30 11:51:03Z andrius 
;
_cod_database_code 7151839

loop_
_symmetry_equiv_pos_as_xyz
'x, y, z'
'-x, -y, z'
'-x+1/2, y+1/2, -z'
'x+1/2, -y+1/2, -z'

loop_
_atom_site_label
_atom_site_type_symbol
_atom_site_fract_x
_atom_site_fract_y
_atom_site_fract_z
_atom_site_U_iso_or_equiv
_atom_site_adp_type
_atom_site_occupancy
_atom_site_symmetry_multiplicity
_atom_site_calc_flag
_atom_site_refinement_flags
_atom_site_disorder_assembly
_atom_site_disorder_group
O1 O 0.84958(14) 1.1114(3) 0.7292(4) 0.0645(12) Uani 1 1 d . . .
H1A H 0.8475 1.0480 0.7500 0.097 Uiso 1 1 calc R . .
O2 O 0.73820(17) 0.9159(3) 0.5939(3) 0.0638(12) Uani 1 1 d . . .
H2A H 0.7403 0.9808 0.5786 0.096 Uiso 1 1 calc R . .
O3 O 0.98939(14) 0.6617(3) 0.7512(4) 0.0733(13) Uani 1 1 d . . .
H3B H 1.0170 0.6369 0.7539 0.110 Uiso 1 1 calc R . .
N1 N 0.84795(17) 1.3219(4) 0.6596(4) 0.0568(13) Uani 1 1 d . . .
N2 N 0.9224(2) 1.3836(5) 0.6843(5) 0.0757(17) Uani 1 1 d . . .
N3 N 0.73166(18) 0.7102(3) 0.6620(4) 0.0561(13) Uani 1 1 d . . .
N4 N 0.7330(2) 0.5822(4) 0.5353(5) 0.0734(15) Uani 1 1 d . . .
N5 N 0.89741(17) 0.7355(4) 0.7593(5) 0.0642(14) Uani 1 1 d . . .
N6 N 0.87222(18) 0.9020(4) 0.7241(6) 0.0718(16) Uani 1 1 d . . .
C1 C 0.8885(2) 1.3192(5) 0.7226(6) 0.0661(18) Uani 1 1 d . . .
H1B H 0.8918 1.2771 0.7849 0.079 Uiso 1 1 calc R . .
C2 C 0.9030(3) 1.4291(6) 0.5923(7) 0.084(2) Uani 1 1 d . . .
H2B H 0.9189 1.4784 0.5474 0.101 Uiso 1 1 calc R . .
C3 C 0.8573(3) 1.3922(6) 0.5766(6) 0.074(2) Uani 1 1 d . . .
H3A H 0.8365 1.4109 0.5202 0.089 Uiso 1 1 calc R . .
C4 C 0.80309(19) 1.2647(4) 0.6774(5) 0.0527(14) Uani 1 1 d . . .
C5 C 0.7600(2) 1.3131(4) 0.6551(5) 0.0564(15) Uani 1 1 d . . .
H5A H 0.7597 1.3849 0.6311 0.068 Uiso 1 1 calc R . .
C6 C 0.7155(2) 1.2572(4) 0.6675(5) 0.0494(13) Uani 1 1 d . . .
C7 C 0.6709(2) 1.3053(5) 0.6414(6) 0.0645(17) Uani 1 1 d . . .
H7A H 0.6706 1.3756 0.6133 0.077 Uiso 1 1 calc R . .
C8 C 0.6285(3) 1.2528(7) 0.6558(7) 0.085(2) Uani 1 1 d . . .
H8A H 0.5994 1.2866 0.6374 0.102 Uiso 1 1 calc R . .
C9 C 0.6284(3) 1.1454(6) 0.6994(7) 0.084(2) Uani 1 1 d . . .
H9A H 0.5991 1.1090 0.7101 0.101 Uiso 1 1 calc R . .
C10 C 0.6711(2) 1.0961(6) 0.7253(6) 0.0682(17) Uani 1 1 d . . .
H10A H 0.6707 1.0262 0.7545 0.082 Uiso 1 1 calc R . .
C11 C 0.7164(2) 1.1501(5) 0.7084(5) 0.0519(14) Uani 1 1 d . . .
C12 C 0.7618(2) 1.0982(4) 0.7309(4) 0.0488(13) Uani 1 1 d . . .
C13 C 0.8047(2) 1.1525(4) 0.7149(5) 0.0519(14) Uani 1 1 d . . .
C14 C 0.7628(2) 0.9818(4) 0.7704(5) 0.0478(13) Uani 1 1 d . . .
C15 C 0.7761(2) 0.9572(5) 0.8780(5) 0.0516(14) Uani 1 1 d . . .
C16 C 0.7918(2) 1.0367(5) 0.9527(5) 0.0658(17) Uani 1 1 d . . .
H16A H 0.7920 1.1096 0.9320 0.079 Uiso 1 1 calc R . .
C17 C 0.8067(3) 1.0096(7) 1.0538(6) 0.082(2) Uani 1 1 d . . .
H17A H 0.8184 1.0634 1.1000 0.099 Uiso 1 1 calc R . .
C18 C 0.8047(3) 0.9036(8) 1.0892(6) 0.096(3) Uani 1 1 d . . .
H18A H 0.8140 0.8871 1.1599 0.115 Uiso 1 1 calc R . .
C19 C 0.7888(3) 0.8202(7) 1.0205(5) 0.077(2) Uani 1 1 d . . .
H19A H 0.7875 0.7485 1.0450 0.093 Uiso 1 1 calc R . .
C20 C 0.7750(2) 0.8464(5) 0.9139(5) 0.0578(15) Uani 1 1 d . . .
C21 C 0.7595(2) 0.7655(5) 0.8395(5) 0.0548(14) Uani 1 1 d . . .
H21A H 0.7578 0.6933 0.8621 0.066 Uiso 1 1 calc R . .
C22 C 0.7474(2) 0.7908(4) 0.7373(5) 0.0516(14) Uani 1 1 d . . .
C23 C 0.7497(2) 0.9015(4) 0.6993(5) 0.0499(13) Uani 1 1 d . . .
C24 C 0.6847(3) 0.6879(5) 0.6319(6) 0.0740(19) Uani 1 1 d . . .
H24A H 0.6569 0.7217 0.6583 0.089 Uiso 1 1 calc R . .
C25 C 0.6864(3) 0.6086(5) 0.5576(6) 0.076(2) Uani 1 1 d . . .
H25A H 0.6594 0.5761 0.5259 0.091 Uiso 1 1 calc R . .
C26 C 0.7601(3) 0.6453(5) 0.6001(6) 0.0689(18) Uani 1 1 d . . .
H26A H 0.7939 0.6446 0.6022 0.083 Uiso 1 1 calc R . .
C27 C 0.8826(2) 0.8314(5) 0.8004(6) 0.0636(17) Uani 1 1 d . . .
H27A H 0.8800 0.8459 0.8744 0.076 Uiso 1 1 calc R . .
C28 C 0.8822(3) 0.8501(7) 0.6285(8) 0.094(3) Uani 1 1 d . . .
H28A H 0.8790 0.8811 0.5600 0.112 Uiso 1 1 calc R . .
C29 C 0.8974(3) 0.7474(7) 0.6478(7) 0.090(3) Uani 1 1 d . . .
H29A H 0.9061 0.6953 0.5966 0.108 Uiso 1 1 calc R . .
C30 C 0.9107(2) 0.6408(5) 0.8203(5) 0.0576(16) Uani 1 1 d . . .
C31 C 0.8771(2) 0.5888(5) 0.8808(6) 0.0716(19) Uani 1 1 d . . .
H31A H 0.8451 0.6133 0.8808 0.086 Uiso 1 1 calc R . .
C32 C 0.8900(2) 0.4974(6) 0.9442(6) 0.0731(19) Uani 1 1 d . . .
C33 C 0.8541(3) 0.4377(8) 1.0031(9) 0.121(4) Uani 1 1 d . . .
H33A H 0.8218 0.4604 1.0023 0.146 Uiso 1 1 calc R . .
C34 C 0.8673(4) 0.3460(9) 1.0614(11) 0.144(5) Uani 1 1 d . . .
H34A H 0.8441 0.3058 1.0990 0.173 Uiso 1 1 calc R . .
C35 C 0.9163(4) 0.3147(9) 1.0629(10) 0.144(5) Uani 1 1 d . . .
H35A H 0.9252 0.2545 1.1042 0.173 Uiso 1 1 calc R . .
C36 C 0.9508(3) 0.3680(6) 1.0072(7) 0.089(2) Uani 1 1 d . . .
H36A H 0.9826 0.3425 1.0086 0.106 Uiso 1 1 calc R . .
C37 C 0.9395(2) 0.4623(5) 0.9464(6) 0.0644(17) Uani 1 1 d . . .
C38 C 0.97408(19) 0.5181(4) 0.8814(5) 0.0524(14) Uani 1 1 d . . .
C39 C 0.96048(19) 0.6052(4) 0.8182(5) 0.0524(14) Uani 1 1 d . . .

loop_
_atom_site_aniso_label
_atom_site_aniso_U_11
_atom_site_aniso_U_22
_atom_site_aniso_U_33
_atom_site_aniso_U_23
_atom_site_aniso_U_13
_atom_site_aniso_U_12
O1 0.053(2) 0.0380(19) 0.103(3) 0.000(2) -0.019(2) 0.0075(16)
O2 0.092(3) 0.0364(19) 0.063(3) 0.0033(19) -0.021(2) -0.009(2)
O3 0.047(2) 0.054(2) 0.119(3) 0.027(3) 0.020(2) 0.0084(18)
N1 0.055(3) 0.037(2) 0.079(3) 0.004(3) -0.017(3) -0.004(2)
N2 0.062(3) 0.056(3) 0.110(5) -0.005(3) -0.023(3) -0.002(3)
N3 0.062(3) 0.032(2) 0.074(3) -0.003(2) 0.006(3) -0.007(2)
N4 0.103(5) 0.042(3) 0.075(4) -0.006(3) -0.008(3) 0.005(3)
N5 0.053(3) 0.048(3) 0.091(4) 0.000(3) 0.000(3) 0.019(2)
N6 0.055(3) 0.054(3) 0.106(5) 0.002(4) 0.002(3) 0.013(2)
C1 0.057(4) 0.048(3) 0.094(5) -0.002(4) -0.027(4) -0.001(3)
C2 0.072(5) 0.064(4) 0.116(6) 0.009(5) -0.014(5) -0.021(4)
C3 0.080(5) 0.055(4) 0.088(5) 0.010(4) -0.026(4) -0.013(3)
C4 0.045(3) 0.037(3) 0.076(4) -0.004(3) -0.013(3) -0.001(2)
C5 0.064(4) 0.040(3) 0.065(4) 0.001(3) -0.020(3) 0.011(3)
C6 0.050(3) 0.041(3) 0.058(3) -0.003(3) -0.015(3) 0.008(2)
C7 0.049(4) 0.056(4) 0.088(5) 0.001(4) -0.014(3) 0.009(3)
C8 0.065(5) 0.082(5) 0.108(6) 0.010(5) -0.023(4) 0.015(4)
C9 0.055(4) 0.071(4) 0.128(6) 0.008(5) -0.009(4) 0.001(3)
C10 0.058(4) 0.062(4) 0.085(5) 0.007(4) -0.002(3) 0.000(3)
C11 0.051(3) 0.047(3) 0.058(3) -0.005(3) -0.009(3) 0.005(2)
C12 0.055(3) 0.034(2) 0.057(3) 0.000(3) -0.007(3) 0.005(2)
C13 0.049(3) 0.035(3) 0.072(4) -0.005(3) -0.017(3) 0.005(2)
C14 0.047(3) 0.039(3) 0.057(3) 0.000(3) -0.006(3) 0.004(2)
C15 0.050(3) 0.047(3) 0.057(3) -0.002(3) 0.000(3) 0.011(2)
C16 0.076(4) 0.061(4) 0.060(4) -0.007(3) -0.010(3) 0.013(3)
C17 0.099(6) 0.086(5) 0.061(4) -0.004(4) -0.012(4) -0.001(4)
C18 0.120(7) 0.109(7) 0.058(4) 0.016(5) -0.013(4) -0.001(5)
C19 0.088(5) 0.084(5) 0.060(4) 0.018(4) -0.007(4) 0.002(4)
C20 0.053(4) 0.064(4) 0.056(4) 0.011(3) 0.006(3) 0.004(3)
C21 0.057(3) 0.042(3) 0.066(4) 0.011(3) 0.004(3) 0.000(3)
C22 0.054(3) 0.038(3) 0.063(4) 0.001(3) 0.003(3) -0.003(2)
C23 0.057(3) 0.038(3) 0.055(3) 0.003(3) -0.001(3) 0.001(2)
C24 0.061(4) 0.057(4) 0.104(6) -0.015(4) -0.005(4) -0.005(3)
C25 0.078(5) 0.051(4) 0.099(5) -0.004(4) -0.012(4) -0.008(3)
C26 0.075(4) 0.047(3) 0.085(5) -0.006(4) 0.005(4) 0.005(3)
C27 0.061(4) 0.048(3) 0.082(4) 0.000(4) 0.005(3) 0.017(3)
C28 0.099(6) 0.086(5) 0.095(6) 0.008(5) -0.009(5) 0.040(5)
C29 0.122(7) 0.069(5) 0.079(5) -0.010(4) -0.011(5) 0.041(5)
C30 0.041(3) 0.045(3) 0.087(4) 0.004(3) 0.008(3) 0.015(2)
C31 0.044(3) 0.057(4) 0.114(5) 0.004(4) 0.011(4) 0.017(3)
C32 0.056(4) 0.066(4) 0.097(5) 0.012(4) 0.022(4) 0.007(3)
C33 0.085(6) 0.111(7) 0.169(9) 0.037(7) 0.071(6) 0.021(5)
C34 0.120(8) 0.108(7) 0.205(12) 0.072(9) 0.069(8) 0.007(6)
C35 0.119(8) 0.111(7) 0.201(11) 0.086(8) 0.076(8) 0.039(6)
C36 0.076(5) 0.083(5) 0.107(6) 0.037(5) 0.020(4) 0.024(4)
C37 0.058(4) 0.055(4) 0.081(4) 0.008(3) 0.015(3) 0.007(3)
C38 0.039(3) 0.041(3) 0.078(4) 0.001(3) 0.004(3) 0.009(2)
C39 0.036(3) 0.043(3) 0.078(4) 0.004(3) 0.006(3) 0.004(2)

loop_
_atom_type_symbol
_atom_type_description
_atom_type_scat_dispersion_real
_atom_type_scat_dispersion_imag
_atom_type_scat_source
C C 0.0033 0.0000 'International Tables Vol C Tables 4.2.6.8 and 6.1.1.4'
H H 0.0000 0.0000 'International Tables Vol C Tables 4.2.6.8 and 6.1.1.4'
N N 0.0061 0.0000 'International Tables Vol C Tables 4.2.6.8 and 6.1.1.4'
O O 0.0106 0.0000 'International Tables Vol C Tables 4.2.6.8 and 6.1.1.4'

loop_
_geom_angle_atom_site_label_1
_geom_angle_atom_site_label_2
_geom_angle_atom_site_label_3
_geom_angle
_geom_angle_site_symmetry_1
_geom_angle_site_symmetry_3
_geom_angle_publ_flag
C13 O1 H1A 109.5 . . ?
C23 O2 H2A 109.5 . . ?
C39 O3 H3B 109.5 . . ?
C1 N1 C3 106.7(5) . . ?
C1 N1 C4 127.3(5) . . ?
C3 N1 C4 125.9(5) . . ?
C1 N2 C2 105.3(6) . . ?
C26 N3 C24 106.0(5) . . ?
C26 N3 C22 126.9(5) . . ?
C24 N3 C22 126.9(5) . . ?
C26 N4 C25 105.6(6) . . ?
C27 N5 C29 106.4(6) . . ?
C27 N5 C30 126.2(6) . . ?
C29 N5 C30 127.5(6) . . ?
C27 N6 C28 105.4(5) . . ?
N2 C1 N1 111.4(6) . . ?
N2 C1 H1B 124.3 . . ?
N1 C1 H1B 124.3 . . ?
C3 C2 N2 110.2(7) . . ?
C3 C2 H2B 124.9 . . ?
N2 C2 H2B 124.9 . . ?
C2 C3 N1 106.3(6) . . ?
C2 C3 H3A 126.8 . . ?
N1 C3 H3A 126.8 . . ?
C5 C4 N1 120.4(5) . . ?
C5 C4 C13 120.5(5) . . ?
N1 C4 C13 119.0(5) . . ?
C4 C5 C6 121.6(5) . . ?
C4 C5 H5A 119.2 . . ?
C6 C5 H5A 119.2 . . ?
C7 C6 C11 119.4(5) . . ?
C7 C6 C5 122.1(5) . . ?
C11 C6 C5 118.5(5) . . ?
C8 C7 C6 121.9(6) . . ?
C8 C7 H7A 119.0 . . ?
C6 C7 H7A 119.0 . . ?
C7 C8 C9 119.7(6) . . ?
C7 C8 H8A 120.2 . . ?
C9 C8 H8A 120.2 . . ?
C10 C9 C8 120.0(7) . . ?
C10 C9 H9A 120.0 . . ?
C8 C9 H9A 120.0 . . ?
C9 C10 C11 120.8(6) . . ?
C9 C10 H10A 119.6 . . ?
C11 C10 H10A 119.6 . . ?
C6 C11 C10 118.1(5) . . ?
C6 C11 C12 120.0(5) . . ?
C10 C11 C12 121.9(5) . . ?
C13 C12 C11 120.6(5) . . ?
C13 C12 C14 119.4(5) . . ?
C11 C12 C14 120.0(5) . . ?
O1 C13 C12 126.1(5) . . ?
O1 C13 C4 115.2(5) . . ?
C12 C13 C4 118.7(5) . . ?
C23 C14 C15 121.1(5) . . ?
C23 C14 C12 118.1(5) . . ?
C15 C14 C12 120.7(5) . . ?
C16 C15 C14 123.1(5) . . ?
C16 C15 C20 117.6(5) . . ?
C14 C15 C20 119.4(5) . . ?
C17 C16 C15 121.6(7) . . ?
C17 C16 H16A 119.2 . . ?
C15 C16 H16A 119.2 . . ?
C16 C17 C18 120.9(8) . . ?
C16 C17 H17A 119.5 . . ?
C18 C17 H17A 119.5 . . ?
C17 C18 C19 120.9(7) . . ?
C17 C18 H18A 119.5 . . ?
C19 C18 H18A 119.5 . . ?
C18 C19 C20 118.9(7) . . ?
C18 C19 H19A 120.6 . . ?
C20 C19 H19A 120.6 . . ?
C19 C20 C21 121.7(6) . . ?
C19 C20 C15 120.1(6) . . ?
C21 C20 C15 118.2(5) . . ?
C22 C21 C20 121.4(5) . . ?
C22 C21 H21A 119.3 . . ?
C20 C21 H21A 119.3 . . ?
C21 C22 N3 121.9(5) . . ?
C21 C22 C23 121.0(5) . . ?
N3 C22 C23 117.2(5) . . ?
O2 C23 C14 125.7(5) . . ?
O2 C23 C22 115.3(5) . . ?
C14 C23 C22 118.9(5) . . ?
C25 C24 N3 107.3(6) . . ?
C25 C24 H24A 126.3 . . ?
N3 C24 H24A 126.3 . . ?
C24 C25 N4 110.3(6) . . ?
C24 C25 H25A 124.9 . . ?
N4 C25 H25A 124.9 . . ?
N4 C26 N3 110.7(6) . . ?
N4 C26 H26A 124.6 . . ?
N3 C26 H26A 124.6 . . ?
N6 C27 N5 112.0(6) . . ?
N6 C27 H27A 124.0 . . ?
N5 C27 H27A 124.0 . . ?
C29 C28 N6 110.2(8) . . ?
C29 C28 H28A 124.9 . . ?
N6 C28 H28A 124.9 . . ?
C28 C29 N5 105.9(7) . . ?
C28 C29 H29A 127.0 . . ?
N5 C29 H29A 127.0 . . ?
C31 C30 N5 120.0(5) . . ?
C31 C30 C39 121.2(5) . . ?
N5 C30 C39 118.7(5) . . ?
C30 C31 C32 120.6(5) . . ?
C30 C31 H31A 119.7 . . ?
C32 C31 H31A 119.7 . . ?
C31 C32 C37 119.3(6) . . ?
C31 C32 C33 120.9(7) . . ?
C37 C32 C33 119.8(7) . . ?
C34 C33 C32 119.8(8) . . ?
C34 C33 H33A 120.1 . . ?
C32 C33 H33A 120.1 . . ?
C33 C34 C35 118.9(9) . . ?
C33 C34 H34A 120.5 . . ?
C35 C34 H34A 120.5 . . ?
C36 C35 C34 122.7(9) . . ?
C36 C35 H35A 118.7 . . ?
C34 C35 H35A 118.7 . . ?
C35 C36 C37 121.0(7) . . ?
C35 C36 H36A 119.5 . . ?
C37 C36 H36A 119.5 . . ?
C36 C37 C38 123.1(6) . . ?
C36 C37 C32 117.8(6) . . ?
C38 C37 C32 118.9(6) . . ?
C39 C38 C37 120.8(5) . . ?
C39 C38 C38 119.4(5) . 2_765 ?
C37 C38 C38 119.8(5) . 2_765 ?
O3 C39 C38 126.2(5) . . ?
O3 C39 C30 114.8(5) . . ?
C38 C39 C30 119.1(5) . . ?

loop_
_geom_bond_atom_site_label_1
_geom_bond_atom_site_label_2
_geom_bond_distance
_geom_bond_site_symmetry_2
_geom_bond_publ_flag
O1 C13 1.345(6) . ?
O1 H1A 0.8200 . ?
O2 C23 1.347(7) . ?
O2 H2A 0.8200 . ?
O3 C39 1.339(6) . ?
O3 H3B 0.8200 . ?
N1 C1 1.359(8) . ?
N1 C3 1.362(8) . ?
N1 C4 1.437(7) . ?
N2 C1 1.311(9) . ?
N2 C2 1.371(9) . ?
N3 C26 1.352(8) . ?
N3 C24 1.371(8) . ?
N3 C22 1.424(7) . ?
N4 C26 1.339(8) . ?
N4 C25 1.351(9) . ?
N5 C27 1.345(8) . ?
N5 C29 1.380(10) . ?
N5 C30 1.431(8) . ?
N6 C27 1.310(8) . ?
N6 C28 1.367(10) . ?
C1 H1B 0.9300 . ?
C2 C3 1.349(9) . ?
C2 H2B 0.9300 . ?
C3 H3A 0.9300 . ?
C4 C5 1.355(8) . ?
C4 C13 1.452(8) . ?
C5 C6 1.411(8) . ?
C5 H5A 0.9300 . ?
C6 C7 1.398(8) . ?
C6 C11 1.408(8) . ?
C7 C8 1.344(10) . ?
C7 H7A 0.9300 . ?
C8 C9 1.423(11) . ?
C8 H8A 0.9300 . ?
C9 C10 1.358(9) . ?
C9 H9A 0.9300 . ?
C10 C11 1.427(8) . ?
C10 H10A 0.9300 . ?
C11 C12 1.431(7) . ?
C12 C13 1.369(8) . ?
C12 C14 1.510(7) . ?
C14 C23 1.367(8) . ?
C14 C15 1.407(8) . ?
C15 C16 1.410(8) . ?
C15 C20 1.430(8) . ?
C16 C17 1.352(10) . ?
C16 H16A 0.9300 . ?
C17 C18 1.373(11) . ?
C17 H17A 0.9300 . ?
C18 C19 1.398(11) . ?
C18 H18A 0.9300 . ?
C19 C20 1.405(9) . ?
C19 H19A 0.9300 . ?
C20 C21 1.417(8) . ?
C21 C22 1.338(8) . ?
C21 H21A 0.9300 . ?
C22 C23 1.439(7) . ?
C24 C25 1.336(10) . ?
C24 H24A 0.9300 . ?
C25 H25A 0.9300 . ?
C26 H26A 0.9300 . ?
C27 H27A 0.9300 . ?
C28 C29 1.348(11) . ?
C28 H28A 0.9300 . ?
C29 H29A 0.9300 . ?
C30 C31 1.347(9) . ?
C30 C39 1.439(7) . ?
C31 C32 1.413(10) . ?
C31 H31A 0.9300 . ?
C32 C37 1.427(8) . ?
C32 C33 1.429(10) . ?
C33 C34 1.384(13) . ?
C33 H33A 0.9300 . ?
C34 C35 1.401(14) . ?
C34 H34A 0.9300 . ?
C35 C36 1.342(11) . ?
C35 H35A 0.9300 . ?
C36 C37 1.414(9) . ?
C36 H36A 0.9300 . ?
C37 C38 1.419(8) . ?
C38 C39 1.374(8) . ?
C38 C38 1.494(10) 2_765 ?
